data_4123693
loop_
_publ_author_name
'Hu, Naifu'
'Zhao, Guoqing'
'Zhang, Yuanyuan'
'Liu, Xiangqian'
'Li, Guangyu'
'Tang, Wenjun'

_publ_section_title
;
 Synthesis of Chiral \a-Amino Tertiary Boronic Esters by Enantioselective
 Hydroboration of \a-Arylenamides.
;
_journal_issue 21
_journal_name_full 'Journal of the American Chemical Society'
_journal_page_first 6746
_journal_page_last 6749
_journal_paper_doi 10.1021/jacs.5b03760
_journal_volume 137
_journal_year 2015
_chemical_absolute_configuration ad
_chemical_formula_moiety 'C26 H33 O4 P Rh, B F4, H2 O'
_chemical_formula_sum 'C26 H35 B F4 O5 P Rh'
_chemical_formula_weight 648.23
_chemical_name_systematic
;
 ? 
;
_space_group_crystal_system monoclinic
_space_group_IT_number 4
_space_group_name_Hall 'P 2yb'
_space_group_name_H-M_alt 'P 1 21 1'
_symmetry_space_group_name_Hall 'P 2yb'
_symmetry_space_group_name_H-M 'P 1 21 1'
_atom_sites_solution_hydrogens geom
_atom_sites_solution_primary direct
_atom_sites_solution_secondary difmap
_audit_creation_date 2014-10-27
_audit_creation_method
;
Olex2 1.2
(compiled 2014.07.22 svn.r2960 for OlexSys, GUI svn.r4862)
;
_cell_angle_alpha 90.00
_cell_angle_beta 105.643(2)
_cell_angle_gamma 90.00
_cell_formula_units_Z 2
_cell_length_a 10.2826(9)
_cell_length_b 8.1660(7)
_cell_length_c 16.8783(15)
_cell_measurement_reflns_used 2623
_cell_measurement_temperature 130
_cell_measurement_theta_max 24.52
_cell_measurement_theta_min 2.51
_cell_volume 1364.7(2)
_computing_cell_refinement 'SAINT v7.68A (Bruker, 2009)'
_computing_data_reduction 'SAINT v7.68A (Bruker, 2009)'
_computing_molecular_graphics 'Olex2 (Dolomanov et al., 2009)'
_computing_publication_material 'Olex2 (Dolomanov et al., 2009)'
_computing_structure_refinement 'XH (Sheldrick, 2008)'
_computing_structure_solution 'ShelXS (Sheldrick, 2008)'
_diffrn_ambient_temperature 130
_diffrn_measured_fraction_theta_full 0.996
_diffrn_measured_fraction_theta_max 0.996
_diffrn_measurement_device_type 'Bruker APEX-II CCD'
_diffrn_measurement_method '\f and \w scans'
_diffrn_radiation_monochromator graphite
_diffrn_radiation_type MoK\a
_diffrn_radiation_wavelength 0.71073
_diffrn_reflns_av_R_equivalents 0.0454
_diffrn_reflns_av_unetI/netI 0.0842
_diffrn_reflns_limit_h_max 14
_diffrn_reflns_limit_h_min -14
_diffrn_reflns_limit_k_max 11
_diffrn_reflns_limit_k_min -11
_diffrn_reflns_limit_l_max 24
_diffrn_reflns_limit_l_min -23
_diffrn_reflns_number 13907
_diffrn_reflns_theta_full 30.55
_diffrn_reflns_theta_max 30.55
_diffrn_reflns_theta_min 1.25
_diffrn_source 'fine-focus sealed tube'
_diffrn_standards_number 0
_exptl_absorpt_coefficient_mu 0.747
_exptl_absorpt_correction_T_max 0.7461
_exptl_absorpt_correction_T_min 0.6817
_exptl_absorpt_correction_type multi-scan
_exptl_absorpt_process_details
;
SADABS-2008/1 (Bruker,2008) was used for absorption correction.
wR2(int) was 0.0655 before and 0.0516 after correction.
The Ratio of minimum to maximum transmission is 0.9137.
The \l/2 correction factor is 0.0015.
;
_exptl_crystal_colour yellow
_exptl_crystal_density_diffrn 1.577
_exptl_crystal_density_method 'not measured'
_exptl_crystal_description block
_exptl_crystal_F_000 664
_exptl_crystal_size_max 0.15
_exptl_crystal_size_mid 0.1
_exptl_crystal_size_min 0.05
_refine_diff_density_max 0.637
_refine_diff_density_min -0.560
_refine_diff_density_rms 0.097
_refine_ls_abs_structure_details 'Flack H D (1983), Acta Cryst. A39, 876-881'
_refine_ls_abs_structure_Flack -0.03(3)
_refine_ls_extinction_method none
_refine_ls_goodness_of_fit_ref 0.994
_refine_ls_hydrogen_treatment constr
_refine_ls_matrix_type full
_refine_ls_number_parameters 352
_refine_ls_number_reflns 7947
_refine_ls_number_restraints 1
_refine_ls_restrained_S_all 0.994
_refine_ls_R_factor_all 0.0631
_refine_ls_R_factor_gt 0.0442
_refine_ls_shift/su_max 0.003
_refine_ls_shift/su_mean 0.000
_refine_ls_structure_factor_coef Fsqd
_refine_ls_weighting_details 'calc w=1/[\s^2^(Fo^2^)+(0.0235P)^2^+0.6659P] where P=(Fo^2^+2Fc^2^)/3'
_refine_ls_weighting_scheme calc
_refine_ls_wR_factor_gt 0.0765
_refine_ls_wR_factor_ref 0.0874
_reflns_number_gt 6441
_reflns_number_total 7947
_reflns_threshold_expression >2sigma(I)
_cod_data_source_file ja5b03760_si_001.cif
_cod_data_source_block mo_dm14610_0m
_cod_depositor_comments 'Adding full bibliography for 4123693--4123694.cif.'
_cod_database_code 4123693
_olex2_refinement_description
;
1. Fixed Uiso
 At 1.2 times of:
  All C(H) groups, All C(H,H) groups
 At 1.5 times of:
  All C(H,H,H) groups, All O(H,H) groups
2.a Free rotating group:
 O5(H5A,H5B)
2.b Rotating group:
 O4(H4A,H4B)
2.c Ternary CH refined with riding coordinates:
 C3(H3), C6(H6)
2.d Secondary CH2 refined with riding coordinates:
 C7(H7A,H7B), C8(H8A,H8B)
2.e Aromatic/amide H refined with riding coordinates:
 C1(H1), C2(H2), C4(H4), C5(H5), C10(H10), C11(H11), C12(H12), C21(H21),
 C22(H22), C23(H23)
2.f Idealised Me refined as rotating group:
 C16(H16A,H16B,H16C), C17(H17A,H17B,H17C), C18(H18A,H18B,H18C), C25(H25A,H25B,
 H25C), C26(H26A,H26B,H26C)
;
_olex2_submission_special_instructions 'No special instructions were received'

loop_
_space_group_symop_id
_space_group_symop_operation_xyz
1 'x, y, z'
2 '-x, y+1/2, -z'

loop_
_atom_site_label
_atom_site_type_symbol
_atom_site_fract_x
_atom_site_fract_y
_atom_site_fract_z
_atom_site_U_iso_or_equiv
_atom_site_adp_type
_atom_site_occupancy
_atom_site_calc_flag
_atom_site_refinement_flags_posn
Rh1 Rh 0.83403(3) 0.78732(3) 0.828237(16) 0.01835(7) Uani 1 d .
P1 P 0.95207(10) 0.72902(11) 0.73213(6) 0.0174(2) Uani 1 d .
O1 O 1.0730(3) 0.8918(3) 0.63395(17) 0.0239(6) Uani 1 d .
O2 O 0.7610(2) 0.2988(5) 0.55114(16) 0.0267(6) Uani 1 d .
O3 O 0.5952(3) 0.7642(4) 0.65185(17) 0.0251(7) Uani 1 d .
O4 O 0.7564(3) 0.5469(3) 0.83587(19) 0.0251(6) Uani 1 d .
H4A H 0.7212 0.5055 0.7867 0.038 Uiso 1 d GR
H4B H 0.6928 0.5486 0.8617 0.038 Uiso 1 d GR
C1 C 0.8203(4) 0.8727(5) 0.9501(3) 0.0249(9) Uani 1 d .
H1 H 0.8390 0.7750 0.9816 0.030 Uiso 1 calc R
C2 C 0.7019(4) 0.9114(5) 0.8936(2) 0.0230(8) Uani 1 d .
H2 H 0.6223 0.8465 0.8784 0.028 Uiso 1 calc R
C3 C 0.9169(4) 1.0154(5) 0.9531(3) 0.0257(9) Uani 1 d .
H3 H 0.9964 1.0234 1.0024 0.031 Uiso 1 calc R
C4 C 0.9459(4) 1.0011(5) 0.8689(2) 0.0223(8) Uani 1 d .
H4 H 1.0291 0.9715 0.8585 0.027 Uiso 1 calc R
C5 C 0.8245(4) 1.0406(5) 0.8104(2) 0.0225(8) Uani 1 d .
H5 H 0.8085 1.0422 0.7522 0.027 Uiso 1 calc R
C6 C 0.7233(4) 1.0806(5) 0.8596(3) 0.0237(9) Uani 1 d .
H6 H 0.6405 1.1429 0.8304 0.028 Uiso 1 calc R
C7 C 0.8161(5) 1.1600(5) 0.9366(3) 0.0282(9) Uani 1 d .
H7A H 0.7714 1.1762 0.9812 0.034 Uiso 1 calc R
H7B H 0.8568 1.2638 0.9247 0.034 Uiso 1 calc R
C8 C 1.0581(4) 0.9014(5) 0.7158(2) 0.0223(8) Uani 1 d .
H8A H 1.0152 1.0066 0.7235 0.027 Uiso 1 calc R
H8B H 1.1478 0.8959 0.7563 0.027 Uiso 1 calc R
C9 C 0.9677(3) 0.8065(6) 0.5840(2) 0.0199(8) Uani 1 d .
C10 C 0.9494(4) 0.8082(6) 0.5000(2) 0.0239(9) Uani 1 d .
H10 H 1.0086 0.8675 0.4760 0.029 Uiso 1 calc R
C11 C 0.8420(4) 0.7206(5) 0.4521(3) 0.0251(9) Uani 1 d .
H11 H 0.8272 0.7192 0.3941 0.030 Uiso 1 calc R
C12 C 0.7554(4) 0.6348(5) 0.4870(2) 0.0234(8) Uani 1 d .
H12 H 0.6810 0.5778 0.4524 0.028 Uiso 1 calc R
C13 C 0.7750(4) 0.6303(5) 0.5714(2) 0.0195(8) Uani 1 d .
C14 C 0.8834(4) 0.7163(5) 0.6213(2) 0.0199(8) Uani 1 d .
C15 C 1.0736(4) 0.5555(5) 0.7606(2) 0.0197(8) Uani 1 d .
C16 C 1.1742(4) 0.5502(5) 0.7082(3) 0.0272(9) Uani 1 d .
H16A H 1.2372 0.4591 0.7264 0.041 Uiso 1 calc GR
H16B H 1.2246 0.6534 0.7145 0.041 Uiso 1 calc GR
H16C H 1.1251 0.5347 0.6503 0.041 Uiso 1 calc GR
C17 C 0.9951(4) 0.3953(5) 0.7501(3) 0.0306(10) Uani 1 d .
H17A H 1.0581 0.3038 0.7671 0.046 Uiso 1 calc GR
H17B H 0.9451 0.3816 0.6922 0.046 Uiso 1 calc GR
H17C H 0.9315 0.3974 0.7842 0.046 Uiso 1 calc GR
C18 C 1.1491(5) 0.5811(6) 0.8502(3) 0.0316(10) Uani 1 d .
H18A H 1.0857 0.5739 0.8842 0.047 Uiso 1 calc GR
H18B H 1.1918 0.6893 0.8570 0.047 Uiso 1 calc GR
H18C H 1.2186 0.4964 0.8673 0.047 Uiso 1 calc GR
C19 C 0.6814(4) 0.5287(5) 0.6051(2) 0.0196(8) Uani 1 d .
C20 C 0.6759(4) 0.3590(5) 0.5929(3) 0.0212(8) Uani 1 d .
C21 C 0.5901(4) 0.2602(5) 0.6227(2) 0.0249(10) Uani 1 d .
H21 H 0.5882 0.1452 0.6141 0.030 Uiso 1 calc R
C22 C 0.5076(4) 0.3319(5) 0.6649(3) 0.0255(9) Uani 1 d .
H22 H 0.4500 0.2648 0.6865 0.031 Uiso 1 calc R
C23 C 0.5068(4) 0.5001(5) 0.6764(3) 0.0256(9) Uani 1 d .
H23 H 0.4486 0.5476 0.7052 0.031 Uiso 1 calc R
C24 C 0.5922(4) 0.5986(5) 0.6455(3) 0.0214(8) Uani 1 d .
C25 C 0.4962(4) 0.8375(5) 0.6866(3) 0.0303(10) Uani 1 d .
H25A H 0.4058 0.8189 0.6500 0.045 Uiso 1 calc GR
H25B H 0.5131 0.9555 0.6933 0.045 Uiso 1 calc GR
H25C H 0.5022 0.7882 0.7404 0.045 Uiso 1 calc GR
C26 C 0.7492(5) 0.1314(5) 0.5280(3) 0.0380(12) Uani 1 d .
H26A H 0.7763 0.0628 0.5773 0.057 Uiso 1 calc GR
H26B H 0.8078 0.1084 0.4922 0.057 Uiso 1 calc GR
H26C H 0.6552 0.1073 0.4984 0.057 Uiso 1 calc GR
F1 F 1.4683(3) 0.1132(5) 0.9425(2) 0.0602(9) Uani 1 d .
F2 F 1.3914(3) 0.2668(6) 0.8317(2) 0.0728(11) Uani 1 d .
F3 F 1.3737(3) -0.0085(5) 0.8222(3) 0.0839(14) Uani 1 d .
F4 F 1.2432(3) 0.1342(4) 0.8864(2) 0.0536(9) Uani 1 d .
B1 B 1.3661(5) 0.1231(7) 0.8697(4) 0.0317(11) Uani 1 d .
O5 O 0.5582(4) 0.5251(5) 0.9044(3) 0.0604(12) Uani 1 d .
H5A H 0.5996 0.5288 0.9552 0.091 Uiso 1 d G
H5B H 0.5136 0.4364 0.8941 0.091 Uiso 1 d G

loop_
_atom_site_aniso_label
_atom_site_aniso_U_11
_atom_site_aniso_U_22
_atom_site_aniso_U_33
_atom_site_aniso_U_23
_atom_site_aniso_U_13
_atom_site_aniso_U_12
Rh1 0.01909(12) 0.01798(11) 0.02064(12) -0.00026(17) 0.00995(9) -0.00094(18)
P1 0.0181(5) 0.0163(4) 0.0198(5) -0.0004(4) 0.0087(4) -0.0022(4)
O1 0.0254(15) 0.0275(15) 0.0226(15) -0.0003(12) 0.0130(13) -0.0098(12)
O2 0.0255(12) 0.0198(13) 0.0386(14) -0.0032(18) 0.0151(11) -0.0008(17)
O3 0.0248(13) 0.0185(19) 0.0369(14) -0.0015(13) 0.0168(11) 0.0001(12)
O4 0.0248(16) 0.0265(16) 0.0285(17) 0.0030(13) 0.0148(14) -0.0044(13)
C1 0.034(2) 0.022(2) 0.023(2) 0.0015(16) 0.0147(19) 0.0076(17)
C2 0.025(2) 0.024(2) 0.023(2) -0.0011(17) 0.0122(17) 0.0032(17)
C3 0.022(2) 0.029(2) 0.024(2) -0.0027(18) 0.0042(17) 0.0002(17)
C4 0.022(2) 0.024(2) 0.024(2) -0.0046(17) 0.0105(17) -0.0017(16)
C5 0.030(2) 0.0176(19) 0.020(2) -0.0005(15) 0.0056(18) -0.0017(17)
C6 0.026(2) 0.026(2) 0.021(2) 0.0027(17) 0.0085(18) 0.0052(17)
C7 0.038(3) 0.025(2) 0.023(2) -0.0006(17) 0.011(2) 0.0062(18)
C8 0.025(2) 0.0194(18) 0.025(2) -0.0007(16) 0.0120(18) -0.0037(17)
C9 0.0177(16) 0.017(2) 0.0260(17) 0.0016(18) 0.0083(14) -0.0014(17)
C10 0.0273(19) 0.023(3) 0.0267(18) 0.0022(19) 0.0161(15) 0.0025(19)
C11 0.033(2) 0.0245(19) 0.021(2) 0.0068(16) 0.0126(18) 0.0088(18)
C12 0.021(2) 0.027(2) 0.022(2) -0.0002(17) 0.0043(17) 0.0035(17)
C13 0.0161(19) 0.0193(18) 0.025(2) 0.0041(16) 0.0089(16) 0.0053(15)
C14 0.0204(19) 0.0162(17) 0.025(2) 0.0014(15) 0.0094(16) 0.0029(15)
C15 0.0173(19) 0.0211(19) 0.022(2) 0.0014(16) 0.0082(16) 0.0007(15)
C16 0.025(2) 0.033(2) 0.028(2) 0.0001(18) 0.0138(18) 0.0071(18)
C17 0.026(2) 0.022(2) 0.046(3) 0.0066(19) 0.013(2) 0.0045(18)
C18 0.033(2) 0.039(3) 0.022(2) -0.0021(19) 0.0064(19) 0.008(2)
C19 0.0185(19) 0.0210(18) 0.0191(19) -0.0004(15) 0.0045(16) 0.0010(15)
C20 0.0175(19) 0.0211(18) 0.025(2) -0.0066(16) 0.0058(16) -0.0008(15)
C21 0.0239(19) 0.019(3) 0.032(2) -0.0018(16) 0.0080(16) -0.0049(16)
C22 0.0186(19) 0.027(2) 0.031(2) -0.0005(16) 0.0077(17) -0.0084(15)
C23 0.020(2) 0.029(2) 0.031(2) -0.0032(18) 0.0123(18) -0.0027(17)
C24 0.0182(19) 0.0196(19) 0.027(2) -0.0041(16) 0.0067(16) -0.0012(15)
C25 0.030(2) 0.027(2) 0.039(2) -0.0009(17) 0.018(2) 0.0028(17)
C26 0.049(3) 0.022(2) 0.048(3) -0.009(2) 0.022(3) 0.000(2)
F1 0.0356(18) 0.094(3) 0.051(2) 0.0028(19) 0.0110(16) 0.0019(18)
F2 0.0619(19) 0.076(3) 0.088(2) 0.040(3) 0.0319(18) 0.014(2)
F3 0.0381(19) 0.095(3) 0.118(3) -0.074(3) 0.020(2) -0.0068(19)
F4 0.0265(15) 0.061(2) 0.081(2) -0.0143(18) 0.0273(16) -0.0058(14)
B1 0.023(3) 0.036(3) 0.039(3) 0.003(2) 0.013(2) 0.002(2)
O5 0.062(3) 0.068(3) 0.069(3) -0.018(2) 0.048(3) -0.029(2)

loop_
_atom_type_symbol
_atom_type_description
_atom_type_scat_dispersion_real
_atom_type_scat_dispersion_imag
_atom_type_scat_source
C C 0.0033 0.0016 'International Tables Vol C Tables 4.2.6.8 and 6.1.1.4'
H H 0.0000 0.0000 'International Tables Vol C Tables 4.2.6.8 and 6.1.1.4'
B B 0.0013 0.0007 'International Tables Vol C Tables 4.2.6.8 and 6.1.1.4'
F F 0.0171 0.0103 'International Tables Vol C Tables 4.2.6.8 and 6.1.1.4'
O O 0.0106 0.0060 'International Tables Vol C Tables 4.2.6.8 and 6.1.1.4'
P P 0.1023 0.0942 'International Tables Vol C Tables 4.2.6.8 and 6.1.1.4'
Rh Rh -1.1178 0.9187 'International Tables Vol C Tables 4.2.6.8 and 6.1.1.4'

loop_
_geom_angle_atom_site_label_1
_geom_angle_atom_site_label_2
_geom_angle_atom_site_label_3
_geom_angle
O4 Rh1 P1 97.35(9)
O4 Rh1 C1 96.61(14)
O4 Rh1 C2 95.79(14)
C1 Rh1 P1 152.94(12)
C1 Rh1 C2 35.96(15)
C2 Rh1 P1 161.59(11)
C4 Rh1 P1 93.19(11)
C4 Rh1 O4 157.55(14)
C4 Rh1 C1 66.46(15)
C4 Rh1 C2 79.18(15)
C5 Rh1 P1 96.61(12)
C5 Rh1 O4 156.20(14)
C5 Rh1 C1 79.03(15)
C5 Rh1 C2 66.89(16)
C5 Rh1 C4 39.18(15)
C8 P1 Rh1 112.88(13)
C8 P1 C15 103.67(18)
C14 P1 Rh1 126.88(13)
C14 P1 C8 88.33(18)
C14 P1 C15 105.65(18)
C15 P1 Rh1 114.57(13)
C9 O1 C8 110.4(3)
C20 O2 C26 118.3(3)
C24 O3 C25 116.4(3)
Rh1 O4 H4A 111.2
Rh1 O4 H4B 110.8
H4A O4 H4B 107.7
Rh1 C1 H1 101.7
C2 C1 Rh1 72.1(2)
C2 C1 H1 126.3
C2 C1 C3 107.3(4)
C3 C1 Rh1 93.9(2)
C3 C1 H1 126.3
Rh1 C2 H2 102.2
C1 C2 Rh1 72.0(2)
C1 C2 H2 126.9
C1 C2 C6 106.1(4)
C6 C2 Rh1 93.2(2)
C6 C2 H2 126.9
C1 C3 H3 117.2
C1 C3 C4 101.5(3)
C1 C3 C7 100.3(3)
C4 C3 H3 117.2
C4 C3 C7 100.4(3)
C7 C3 H3 117.2
Rh1 C4 H4 99.7
C3 C4 Rh1 98.0(3)
C3 C4 H4 127.0
C5 C4 Rh1 69.9(2)
C5 C4 C3 106.1(3)
C5 C4 H4 127.0
Rh1 C5 H5 98.7
C4 C5 Rh1 70.9(2)
C4 C5 H5 127.1
C4 C5 C6 105.8(3)
C6 C5 Rh1 98.3(2)
C6 C5 H5 127.1
C2 C6 H6 117.0
C5 C6 C2 101.4(3)
C5 C6 H6 117.0
C5 C6 C7 101.0(3)
C7 C6 C2 100.6(3)
C7 C6 H6 117.0
C3 C7 H7A 113.0
C3 C7 H7B 113.0
C6 C7 C3 93.6(3)
C6 C7 H7A 113.0
C6 C7 H7B 113.0
H7A C7 H7B 110.4
P1 C8 H8A 109.9
P1 C8 H8B 109.9
O1 C8 P1 108.9(3)
O1 C8 H8A 109.9
O1 C8 H8B 109.9
H8A C8 H8B 108.3
O1 C9 C10 119.6(4)
O1 C9 C14 118.0(3)
C10 C9 C14 122.3(4)
C9 C10 H10 121.2
C9 C10 C11 117.6(4)
C11 C10 H10 121.2
C10 C11 H11 119.4
C10 C11 C12 121.2(4)
C12 C11 H11 119.4
C11 C12 H12 119.3
C11 C12 C13 121.3(4)
C13 C12 H12 119.3
C12 C13 C14 118.6(4)
C12 C13 C19 118.4(4)
C14 C13 C19 122.9(4)
C9 C14 P1 108.4(3)
C13 C14 P1 132.6(3)
C13 C14 C9 118.9(4)
C16 C15 P1 112.5(3)
C17 C15 P1 109.0(3)
C17 C15 C16 109.1(3)
C18 C15 P1 106.2(3)
C18 C15 C16 109.6(3)
C18 C15 C17 110.3(4)
C15 C16 H16A 109.5
C15 C16 H16B 109.5
C15 C16 H16C 109.5
H16A C16 H16B 109.5
H16A C16 H16C 109.5
H16B C16 H16C 109.5
C15 C17 H17A 109.5
C15 C17 H17B 109.5
C15 C17 H17C 109.5
H17A C17 H17B 109.5
H17A C17 H17C 109.5
H17B C17 H17C 109.5
C15 C18 H18A 109.5
C15 C18 H18B 109.5
C15 C18 H18C 109.5
H18A C18 H18B 109.5
H18A C18 H18C 109.5
H18B C18 H18C 109.5
C20 C19 C13 119.9(3)
C20 C19 C24 118.0(4)
C24 C19 C13 122.1(3)
O2 C20 C19 115.4(4)
O2 C20 C21 122.7(4)
C21 C20 C19 121.8(4)
C20 C21 H21 120.6
C22 C21 C20 118.8(4)
C22 C21 H21 120.6
C21 C22 H22 119.3
C21 C22 C23 121.4(4)
C23 C22 H22 119.3
C22 C23 H23 120.3
C22 C23 C24 119.4(4)
C24 C23 H23 120.3
O3 C24 C19 116.2(3)
O3 C24 C23 123.3(4)
C23 C24 C19 120.5(4)
O3 C25 H25A 109.5
O3 C25 H25B 109.5
O3 C25 H25C 109.5
H25A C25 H25B 109.5
H25A C25 H25C 109.5
H25B C25 H25C 109.5
O2 C26 H26A 109.5
O2 C26 H26B 109.5
O2 C26 H26C 109.5
H26A C26 H26B 109.5
H26A C26 H26C 109.5
H26B C26 H26C 109.5
F1 B1 F2 105.4(4)
F3 B1 F1 109.1(4)
F3 B1 F2 110.3(5)
F3 B1 F4 112.2(4)
F4 B1 F1 110.1(4)
F4 B1 F2 109.6(4)
H5A O5 H5B 109.5

loop_
_geom_bond_atom_site_label_1
_geom_bond_atom_site_label_2
_geom_bond_distance
Rh1 P1 2.3223(10)
Rh1 O4 2.137(3)
Rh1 C1 2.212(4)
Rh1 C2 2.213(4)
Rh1 C4 2.101(4)
Rh1 C5 2.089(4)
P1 C8 1.846(4)
P1 C14 1.816(4)
P1 C15 1.865(4)
O1 C8 1.433(4)
O1 C9 1.370(5)
O2 C20 1.355(5)
O2 C26 1.418(6)
O3 C24 1.356(5)
O3 C25 1.436(5)
O4 H4A 0.8787
O4 H4B 0.8785
C1 H1 0.9500
C1 C2 1.366(6)
C1 C3 1.522(6)
C2 H2 0.9500
C2 C6 1.535(6)
C3 H3 1.0000
C3 C4 1.532(6)
C3 C7 1.547(6)
C4 H4 0.9500
C4 C5 1.405(5)
C5 H5 0.9500
C5 C6 1.532(6)
C6 H6 1.0000
C6 C7 1.534(6)
C7 H7A 0.9900
C7 H7B 0.9900
C8 H8A 0.9900
C8 H8B 0.9900
C9 C10 1.378(5)
C9 C14 1.409(5)
C10 H10 0.9500
C10 C11 1.380(6)
C11 H11 0.9500
C11 C12 1.383(6)
C12 H12 0.9500
C12 C13 1.384(5)
C13 C14 1.392(5)
C13 C19 1.495(5)
C15 C16 1.532(6)
C15 C17 1.522(6)
C15 C18 1.517(6)
C16 H16A 0.9800
C16 H16B 0.9800
C16 H16C 0.9800
C17 H17A 0.9800
C17 H17B 0.9800
C17 H17C 0.9800
C18 H18A 0.9800
C18 H18B 0.9800
C18 H18C 0.9800
C19 C20 1.400(5)
C19 C24 1.402(5)
C20 C21 1.386(5)
C21 H21 0.9500
C21 C22 1.376(5)
C22 H22 0.9500
C22 C23 1.388(5)
C23 H23 0.9500
C23 C24 1.392(5)
C25 H25A 0.9800
C25 H25B 0.9800
C25 H25C 0.9800
C26 H26A 0.9800
C26 H26B 0.9800
C26 H26C 0.9800
F1 B1 1.387(6)
F2 B1 1.396(7)
F3 B1 1.356(6)
F4 B1 1.369(6)
O5 H5A 0.8501
O5 H5B 0.8499

loop_
_geom_hbond_atom_site_label_D
_geom_hbond_atom_site_label_H
_geom_hbond_atom_site_label_A
_geom_hbond_distance_DH
_geom_hbond_distance_HA
_geom_hbond_distance_DA
_geom_hbond_angle_DHA
_geom_hbond_site_symmetry_A
O4 H4B O5 0.88 1.73 2.606(5) 171.2 .
O5 H5A F1 0.85 2.14 2.766(5) 129.9 2_757
O5 H5B F2 0.85 1.97 2.786(6) 159.8 1_455

loop_
_geom_torsion_atom_site_label_1
_geom_torsion_atom_site_label_2
_geom_torsion_atom_site_label_3
_geom_torsion_atom_site_label_4
_geom_torsion
Rh1 P1 C8 O1 -152.2(2)
Rh1 P1 C14 C9 132.9(3)
Rh1 P1 C14 C13 -51.7(4)
Rh1 P1 C15 C16 -164.9(2)
Rh1 P1 C15 C17 73.9(3)
Rh1 P1 C15 C18 -45.0(3)
Rh1 C1 C2 C6 -88.1(3)
Rh1 C1 C3 C4 3.0(3)
Rh1 C1 C3 C7 105.9(3)
Rh1 C2 C6 C5 -2.9(3)
Rh1 C2 C6 C7 -106.6(3)
Rh1 C4 C5 C6 93.5(3)
Rh1 C5 C6 C2 3.1(3)
Rh1 C5 C6 C7 106.4(3)
P1 Rh1 C1 C2 148.6(2)
P1 Rh1 C1 C3 41.6(4)
P1 Rh1 C2 C1 -131.3(3)
P1 Rh1 C2 C6 -25.4(5)
P1 Rh1 C4 C3 -159.2(2)
P1 Rh1 C4 C5 96.6(2)
P1 Rh1 C5 C4 -86.9(2)
P1 Rh1 C5 C6 169.2(2)
O1 C9 C10 C11 -179.9(4)
O1 C9 C14 P1 -4.6(5)
O1 C9 C14 C13 179.3(3)
O2 C20 C21 C22 179.7(4)
O4 Rh1 P1 C8 -172.24(17)
O4 Rh1 P1 C14 81.67(18)
O4 Rh1 P1 C15 -53.88(16)
O4 Rh1 C1 C2 -90.7(2)
O4 Rh1 C1 C3 162.3(2)
O4 Rh1 C2 C1 93.3(2)
O4 Rh1 C2 C6 -160.8(2)
O4 Rh1 C4 C3 -41.1(5)
O4 Rh1 C4 C5 -145.4(4)
O4 Rh1 C5 C4 147.5(3)
O4 Rh1 C5 C6 43.6(5)
C1 Rh1 P1 C8 -51.7(3)
C1 Rh1 P1 C14 -157.8(3)
C1 Rh1 P1 C15 66.6(3)
C1 Rh1 C2 C6 105.9(4)
C1 Rh1 C4 C3 2.3(2)
C1 Rh1 C4 C5 -101.9(3)
C1 Rh1 C5 C4 66.0(2)
C1 Rh1 C5 C6 -37.9(3)
C1 C2 C6 C5 69.2(4)
C1 C2 C6 C7 -34.4(4)
C1 C3 C4 Rh1 -3.2(3)
C1 C3 C4 C5 68.2(4)
C1 C3 C7 C6 -51.3(4)
C2 Rh1 P1 C8 52.6(4)
C2 Rh1 P1 C14 -53.5(4)
C2 Rh1 P1 C15 170.9(4)
C2 Rh1 C1 C3 -106.9(3)
C2 Rh1 C4 C3 37.7(3)
C2 Rh1 C4 C5 -66.5(2)
C2 Rh1 C5 C4 101.6(3)
C2 Rh1 C5 C6 -2.3(2)
C2 C1 C3 C4 -69.4(4)
C2 C1 C3 C7 33.5(4)
C2 C6 C7 C3 51.6(4)
C3 C1 C2 Rh1 88.5(3)
C3 C1 C2 C6 0.4(4)
C3 C4 C5 Rh1 -92.9(3)
C3 C4 C5 C6 0.7(4)
C4 Rh1 P1 C8 -12.10(19)
C4 Rh1 P1 C14 -118.19(19)
C4 Rh1 P1 C15 106.26(18)
C4 Rh1 C1 C2 104.6(3)
C4 Rh1 C1 C3 -2.3(2)
C4 Rh1 C2 C1 -64.6(3)
C4 Rh1 C2 C6 41.3(3)
C4 Rh1 C5 C6 -103.9(3)
C4 C3 C7 C6 52.6(4)
C4 C5 C6 C2 -69.3(4)
C4 C5 C6 C7 34.0(4)
C5 Rh1 P1 C8 27.08(19)
C5 Rh1 P1 C14 -79.01(19)
C5 Rh1 P1 C15 145.44(18)
C5 Rh1 C1 C2 65.6(3)
C5 Rh1 C1 C3 -41.4(2)
C5 Rh1 C2 C1 -103.6(3)
C5 Rh1 C2 C6 2.3(2)
C5 Rh1 C4 C3 104.2(3)
C5 C6 C7 C3 -52.4(4)
C7 C3 C4 Rh1 -106.1(3)
C7 C3 C4 C5 -34.7(4)
C8 P1 C14 C9 15.2(3)
C8 P1 C14 C13 -169.4(4)
C8 P1 C15 C16 -41.5(3)
C8 P1 C15 C17 -162.6(3)
C8 P1 C15 C18 78.5(3)
C8 O1 C9 C10 168.3(4)
C8 O1 C9 C14 -13.1(5)
C9 O1 C8 P1 24.1(4)
C9 C10 C11 C12 0.3(6)
C10 C9 C14 P1 174.0(4)
C10 C9 C14 C13 -2.2(6)
C10 C11 C12 C13 -1.5(6)
C11 C12 C13 C14 0.9(6)
C11 C12 C13 C19 -177.1(4)
C12 C13 C14 P1 -174.1(3)
C12 C13 C14 C9 0.9(5)
C12 C13 C19 C20 62.6(5)
C12 C13 C19 C24 -114.0(4)
C13 C19 C20 O2 1.1(5)
C13 C19 C20 C21 -179.6(4)
C13 C19 C24 O3 0.3(6)
C13 C19 C24 C23 -179.7(4)
C14 P1 C8 O1 -22.4(3)
C14 P1 C15 C16 50.6(3)
C14 P1 C15 C17 -70.5(3)
C14 P1 C15 C18 170.6(3)
C14 C9 C10 C11 1.6(7)
C14 C13 C19 C20 -115.3(4)
C14 C13 C19 C24 68.1(5)
C15 P1 C8 O1 83.3(3)
C15 P1 C14 C9 -88.5(3)
C15 P1 C14 C13 86.9(4)
C19 C13 C14 P1 3.8(6)
C19 C13 C14 C9 178.8(4)
C19 C20 C21 C22 0.4(6)
C20 C19 C24 O3 -176.3(3)
C20 C19 C24 C23 3.6(6)
C20 C21 C22 C23 1.4(6)
C21 C22 C23 C24 -0.7(6)
C22 C23 C24 O3 178.0(4)
C22 C23 C24 C19 -1.9(6)
C24 C19 C20 O2 177.8(3)
C24 C19 C20 C21 -2.9(6)
C25 O3 C24 C19 174.8(3)
C25 O3 C24 C23 -5.2(6)
C26 O2 C20 C19 -172.5(4)
C26 O2 C20 C21 8.2(6)
